data_2203626
loop_
_publ_author_name
Sadiq-ur-Rehman
'Shouldice, Stephen R.'
'Ali, Saqib'
'Badshah, Amin'
'Parvez, Masood'

_publ_section_title <i>catena</i>-Poly[[trimethyltin(IV)]-\m-2,3-bis(4-chlorophenyl)propenoato-\k^2^<i>O</i>:<i>O</i>']
_journal_issue 5
_journal_name_full 'Acta Crystallographica Section E'
_journal_page_first m670
_journal_page_last m672
_journal_paper_doi 10.1107/S1600536804009468
_journal_volume 60
_journal_year 2004
_chemical_formula_iupac '[Sn (C H3)3 (C15 H9 Cl2 O2)]'
_chemical_formula_moiety 'C18 H18 Cl2 O2 Sn'
_chemical_formula_sum 'C18 H18 Cl2 O2 Sn'
_chemical_formula_weight 455.91
_chemical_melting_point 424.0(10)
_chemical_name_common catena-Poly[[trimethyltin(IV)]-\m-2,3-bis(4-chlorophenyl)propenoato-\k^2^O:O']
_chemical_name_systematic catena-Poly[[trimethyltin(IV)]-\m-2,3-bis(4-chlorophenyl)propenoato-\k^2^O:O']
_space_group_IT_number 14
_symmetry_cell_setting monoclinic
_symmetry_space_group_name_Hall '-P 2ybc'
_symmetry_space_group_name_H-M 'P 1 21/c 1'
_atom_sites_solution_hydrogens geom
_atom_sites_solution_primary direct
_atom_sites_solution_secondary difmap
_cell_angle_alpha 90.00
_cell_angle_beta 91.456(11)
_cell_angle_gamma 90.00
_cell_formula_units_Z 4
_cell_length_a 9.238(2)
_cell_length_b 10.435(2)
_cell_length_c 19.120(4)
_cell_measurement_reflns_used 15524
_cell_measurement_temperature 173(2)
_cell_measurement_theta_max 28.3
_cell_measurement_theta_min 2.9
_cell_volume 1842.5(7)
_computing_cell_refinement 'HKL DENZO (Otwinowski & Minor, 1997)'
_computing_data_collection 'COLLECT (Hooft, 1998)'
_computing_data_reduction 'SCALEPACK (Otwinowski & Minor, 1997)'
_computing_molecular_graphics 'ORTEPII (Johnson, 1976)'
_computing_publication_material 'SHELXL97 (Sheldrick, 1997)'
_computing_structure_refinement 'SHELXL97 (Sheldrick, 1997)'
_computing_structure_solution 'SAPI91 (Fan, 1991)'
_diffrn_ambient_temperature 173(2)
_diffrn_measured_fraction_theta_full 0.989
_diffrn_measured_fraction_theta_max 0.989
_diffrn_measurement_device_type 'Nonius KappaCCD'
_diffrn_measurement_method '\w and \f'
_diffrn_radiation_monochromator graphite
_diffrn_radiation_source 'fine-focus sealed tube'
_diffrn_radiation_type MoK\a
_diffrn_radiation_wavelength 0.71073
_diffrn_reflns_av_R_equivalents 0.041
_diffrn_reflns_av_sigmaI/netI 0.035
_diffrn_reflns_limit_h_max 12
_diffrn_reflns_limit_h_min -12
_diffrn_reflns_limit_k_max 13
_diffrn_reflns_limit_k_min -13
_diffrn_reflns_limit_l_max 24
_diffrn_reflns_limit_l_min -25
_diffrn_reflns_number 15524
_diffrn_reflns_theta_full 28.3
_diffrn_reflns_theta_max 28.3
_diffrn_reflns_theta_min 2.9
_diffrn_standards_decay_% <0.1
_exptl_absorpt_coefficient_mu 1.68
_exptl_absorpt_correction_T_max 0.767
_exptl_absorpt_correction_T_min 0.723
_exptl_absorpt_correction_type multi-scan
_exptl_absorpt_process_details '(SORTAV; Blessing, 1997)'
_exptl_crystal_colour colorless
_exptl_crystal_density_diffrn 1.644
_exptl_crystal_density_meas ?
_exptl_crystal_density_method .
_exptl_crystal_description prism
_exptl_crystal_F_000 904
_exptl_crystal_size_max 0.20
_exptl_crystal_size_mid 0.20
_exptl_crystal_size_min 0.16
_refine_diff_density_max 0.58
_refine_diff_density_min -0.87
_refine_ls_extinction_method none
_refine_ls_goodness_of_fit_ref 1.05
_refine_ls_hydrogen_treatment constr
_refine_ls_matrix_type full
_refine_ls_number_parameters 211
_refine_ls_number_reflns 4528
_refine_ls_number_restraints 0
_refine_ls_restrained_S_all 1.05
_refine_ls_R_factor_all 0.035
_refine_ls_R_factor_gt 0.029
_refine_ls_shift/su_max 0.001
_refine_ls_shift/su_mean 0.000
_refine_ls_structure_factor_coef Fsqd
_refine_ls_weighting_details 'calc w = 1/[\s^2^(Fo^2^)+(0.034P)^2^+1.52P] where P = (Fo^2^+2Fc^2^)/3'
_refine_ls_weighting_scheme calc
_refine_ls_wR_factor_gt 0.071
_refine_ls_wR_factor_ref 0.073
_reflns_number_gt 4032
_reflns_number_total 4528
_reflns_threshold_expression I>2\s(I)
_cod_data_source_file lh6203.cif
_cod_data_source_block I
_cod_depositor_comments
;
The following automatic conversions were performed:

'_chemical_melting_point' value '423-425 K' was changed to
'424.0(10)' - the average value was taken and precision was
estimated.

Automatic conversion script
Id: cif_fix_values 1646 2011-03-28 12:23:43Z adriana 

The following automatic conversions were performed:

'_chemical_melting_point' value '423-425 K' was changed to
'424.0(10)' - the average value was taken and precision was
estimated.

Automatic conversion script
Id: cif_fix_values 1715 2011-07-08 13:25:40Z adriana 
;
_cod_original_sg_symbol_H-M 'P 21/c'
_cod_database_code 2203626
_cod_database_fobs_code 2203626

loop_
_symmetry_equiv_pos_as_xyz
'x, y, z'
'-x, y+1/2, -z+1/2'
'-x, -y, -z'
'x, -y-1/2, z-1/2'

loop_
_atom_site_label
_atom_site_fract_x
_atom_site_fract_y
_atom_site_fract_z
_atom_site_U_iso_or_equiv
_atom_site_adp_type
_atom_site_calc_flag
_atom_site_refinement_flags
_atom_site_occupancy
_atom_site_type_symbol
Sn1 0.47380(2) -0.214130(14) 0.235513(7) 0.02155(6) Uani d . 1 Sn
Cl1 0.18559(10) 0.62174(6) 0.00670(4) 0.04760(19) Uani d . 1 Cl
Cl2 -0.06983(8) 0.01151(9) -0.23734(4) 0.0503(2) Uani d . 1 Cl
O1 0.4102(2) -0.08748(16) 0.15140(9) 0.0363(4) Uani d . 1 O
O2 0.4556(2) 0.11393(16) 0.18300(9) 0.0302(4) Uani d . 1 O
C1 0.4081(3) -0.1056(2) 0.32321(12) 0.0279(5) Uani d . 1 C
H1A 0.4833 -0.1100 0.3602 0.042 Uiso calc R 1 H
H1B 0.3174 -0.1407 0.3406 0.042 Uiso calc R 1 H
H1C 0.3932 -0.0161 0.3092 0.042 Uiso calc R 1 H
C2 0.3269(3) -0.3494(2) 0.19145(13) 0.0324(5) Uani d . 1 C
H2A 0.3569 -0.3720 0.1442 0.049 Uiso calc R 1 H
H2B 0.2295 -0.3123 0.1891 0.049 Uiso calc R 1 H
H2C 0.3264 -0.4266 0.2206 0.049 Uiso calc R 1 H
C3 0.6923(3) -0.2171(3) 0.20542(15) 0.0348(6) Uani d . 1 C
H3C 0.6980 -0.1924 0.1561 0.052 Uiso calc R 1 H
H3B 0.7316 -0.3037 0.2118 0.052 Uiso calc R 1 H
H3A 0.7486 -0.1567 0.2344 0.052 Uiso calc R 1 H
C4 0.4059(3) 0.0336(2) 0.14166(11) 0.0225(4) Uani d . 1 C
C5 0.3319(2) 0.0754(2) 0.07413(11) 0.0204(4) Uani d . 1 C
C6 0.2905(3) -0.0139(2) 0.02733(11) 0.0221(4) Uani d . 1 C
H6 0.3217 -0.0987 0.0378 0.027 Uiso calc R 1 H
C7 0.3075(3) 0.2146(2) 0.06228(11) 0.0214(4) Uani d . 1 C
C8 0.2123(3) 0.2832(2) 0.10348(12) 0.0252(5) Uani d . 1 C
H8 0.1722 0.2434 0.1433 0.030 Uiso calc R 1 H
C9 0.1752(3) 0.4089(2) 0.08712(13) 0.0288(5) Uani d . 1 C
H9 0.1087 0.4547 0.1148 0.035 Uiso calc R 1 H
C10 0.2367(3) 0.4661(2) 0.02985(13) 0.0296(5) Uani d . 1 C
C11 0.3355(3) 0.4027(2) -0.01040(13) 0.0318(5) Uani d . 1 C
H11 0.3789 0.4446 -0.0487 0.038 Uiso calc R 1 H
C12 0.3710(3) 0.2762(2) 0.00587(13) 0.0261(5) Uani d . 1 C
H12 0.4389 0.2315 -0.0216 0.031 Uiso calc R 1 H
C13 0.2038(3) 0.0003(2) -0.03787(11) 0.0218(4) Uani d . 1 C
C14 0.1008(3) 0.0970(2) -0.04908(12) 0.0257(5) Uani d . 1 C
H14 0.0887 0.1612 -0.0145 0.031 Uiso calc R 1 H
C15 0.0161(3) 0.1001(3) -0.11026(13) 0.0294(5) Uani d . 1 C
H15 -0.0530 0.1664 -0.1178 0.035 Uiso calc R 1 H
C16 0.0338(3) 0.0055(3) -0.15982(12) 0.0319(6) Uani d . 1 C
C17 0.1318(3) -0.0922(3) -0.14996(13) 0.0321(5) Uani d . 1 C
H17 0.1414 -0.1572 -0.1843 0.039 Uiso calc R 1 H
C18 0.2167(3) -0.0943(2) -0.08892(12) 0.0279(5) Uani d . 1 C
H18 0.2849 -0.1614 -0.0818 0.033 Uiso calc R 1 H

loop_
_atom_site_aniso_label
_atom_site_aniso_U_11
_atom_site_aniso_U_22
_atom_site_aniso_U_33
_atom_site_aniso_U_12
_atom_site_aniso_U_13
_atom_site_aniso_U_23
Sn1 0.02916(10) 0.01563(9) 0.01960(9) -0.00053(6) -0.00428(6) -0.00021(5)
Cl1 0.0738(5) 0.0186(3) 0.0493(4) 0.0074(3) -0.0177(4) 0.0074(3)
Cl2 0.0442(4) 0.0725(5) 0.0333(3) -0.0054(4) -0.0188(3) -0.0030(3)
O1 0.0659(13) 0.0173(8) 0.0249(8) 0.0038(8) -0.0127(8) 0.0030(7)
O2 0.0399(10) 0.0245(8) 0.0257(8) -0.0009(7) -0.0099(7) -0.0037(7)
C1 0.0362(13) 0.0238(11) 0.0236(11) 0.0043(10) -0.0012(10) -0.0020(9)
C2 0.0373(14) 0.0271(12) 0.0321(12) -0.0054(11) -0.0111(10) -0.0014(10)
C3 0.0346(14) 0.0372(15) 0.0329(13) -0.0035(11) 0.0045(11) 0.0029(10)
C4 0.0276(11) 0.0206(11) 0.0192(9) 0.0026(9) -0.0015(8) 0.0002(8)
C5 0.0229(11) 0.0183(10) 0.0201(10) -0.0007(8) -0.0010(8) 0.0021(8)
C6 0.0261(11) 0.0185(10) 0.0218(10) 0.0019(9) -0.0009(9) 0.0017(8)
C7 0.0265(11) 0.0175(10) 0.0197(10) -0.0020(8) -0.0069(9) 0.0026(8)
C8 0.0306(12) 0.0218(12) 0.0228(11) -0.0011(9) -0.0029(9) 0.0009(8)
C9 0.0347(13) 0.0214(11) 0.0300(12) 0.0027(10) -0.0044(10) -0.0039(9)
C10 0.0406(14) 0.0152(10) 0.0322(12) -0.0011(10) -0.0140(11) 0.0046(9)
C11 0.0400(14) 0.0246(12) 0.0306(12) -0.0066(11) -0.0049(11) 0.0103(10)
C12 0.0281(12) 0.0235(12) 0.0266(11) -0.0035(9) -0.0040(9) 0.0022(9)
C13 0.0252(11) 0.0206(10) 0.0195(10) -0.0032(9) 0.0000(8) 0.0009(8)
C14 0.0240(11) 0.0268(12) 0.0263(11) -0.0001(9) -0.0017(9) -0.0003(9)
C15 0.0227(11) 0.0355(13) 0.0298(12) -0.0010(10) -0.0044(9) 0.0043(10)
C16 0.0282(12) 0.0437(15) 0.0235(11) -0.0116(11) -0.0053(10) 0.0015(10)
C17 0.0409(14) 0.0301(13) 0.0252(11) -0.0053(11) -0.0026(10) -0.0077(10)
C18 0.0345(13) 0.0221(11) 0.0269(11) 0.0004(10) -0.0008(10) -0.0018(9)

loop_
_atom_type_symbol
_atom_type_description
_atom_type_scat_dispersion_real
_atom_type_scat_dispersion_imag
_atom_type_scat_source
C C 0.0033 0.0016 'International Tables Vol C Tables 4.2.6.8 and 6.1.1.4'
H H 0.0000 0.0000 'International Tables Vol C Tables 4.2.6.8 and 6.1.1.4'
O O 0.0106 0.0060 'International Tables Vol C Tables 4.2.6.8 and 6.1.1.4'
Cl Cl 0.1484 0.1585 'International Tables Vol C Tables 4.2.6.8 and 6.1.1.4'
Sn Sn -0.6537 1.4246 'International Tables Vol C Tables 4.2.6.8 and 6.1.1.4'

loop_
_geom_angle_atom_site_label_1
_geom_angle_atom_site_label_2
_geom_angle_atom_site_label_3
_geom_angle_site_symmetry_3
_geom_angle
_geom_angle_publ_flag
C3 Sn1 C2 . 119.25(11) y
C3 Sn1 C1 . 121.11(11) y
C2 Sn1 C1 . 118.44(11) y
C3 Sn1 O1 . 92.87(10) y
C2 Sn1 O1 . 87.25(9) y
C1 Sn1 O1 . 100.64(8) y
C3 Sn1 O2 2_645 85.50(9) y
C2 Sn1 O2 2_645 85.56(8) y
C1 Sn1 O2 2_645 88.01(8) y
O1 Sn1 O2 2_645 170.69(6) y
C4 O1 Sn1 . 136.32(15) y
C4 O2 Sn1 2_655 173.24(17) y
Sn1 C1 H1A . 109.5 ?
Sn1 C1 H1B . 109.5 ?
H1A C1 H1B . 109.5 ?
Sn1 C1 H1C . 109.5 ?
H1A C1 H1C . 109.5 ?
H1B C1 H1C . 109.5 ?
Sn1 C2 H2A . 109.5 ?
Sn1 C2 H2B . 109.5 ?
H2A C2 H2B . 109.5 ?
Sn1 C2 H2C . 109.5 ?
H2A C2 H2C . 109.5 ?
H2B C2 H2C . 109.5 ?
Sn1 C3 H3C . 109.5 ?
Sn1 C3 H3B . 109.5 ?
H3C C3 H3B . 109.5 ?
Sn1 C3 H3A . 109.5 ?
H3C C3 H3A . 109.5 ?
H3B C3 H3A . 109.5 ?
O2 C4 O1 . 124.7(2) ?
O2 C4 C5 . 120.3(2) ?
O1 C4 C5 . 114.97(19) ?
C6 C5 C7 . 122.5(2) ?
C6 C5 C4 . 119.0(2) ?
C7 C5 C4 . 118.45(19) ?
C5 C6 C13 . 129.4(2) ?
C5 C6 H6 . 115.3 ?
C13 C6 H6 . 115.3 ?
C8 C7 C12 . 118.9(2) ?
C8 C7 C5 . 120.8(2) ?
C12 C7 C5 . 120.1(2) ?
C9 C8 C7 . 120.9(2) ?
C9 C8 H8 . 119.6 ?
C7 C8 H8 . 119.6 ?
C10 C9 C8 . 118.8(2) ?
C10 C9 H9 . 120.6 ?
C8 C9 H9 . 120.6 ?
C11 C10 C9 . 121.8(2) ?
C11 C10 Cl1 . 119.0(2) ?
C9 C10 Cl1 . 119.3(2) ?
C10 C11 C12 . 119.1(2) ?
C10 C11 H11 . 120.5 ?
C12 C11 H11 . 120.5 ?
C11 C12 C7 . 120.5(2) ?
C11 C12 H12 . 119.8 ?
C7 C12 H12 . 119.8 ?
C18 C13 C14 . 118.2(2) ?
C18 C13 C6 . 117.9(2) ?
C14 C13 C6 . 123.7(2) ?
C15 C14 C13 . 120.8(2) ?
C15 C14 H14 . 119.6 ?
C13 C14 H14 . 119.6 ?
C16 C15 C14 . 119.1(2) ?
C16 C15 H15 . 120.5 ?
C14 C15 H15 . 120.5 ?
C17 C16 C15 . 121.7(2) ?
C17 C16 Cl2 . 119.3(2) ?
C15 C16 Cl2 . 119.0(2) ?
C16 C17 C18 . 118.9(2) ?
C16 C17 H17 . 120.6 ?
C18 C17 H17 . 120.6 ?
C17 C18 C13 . 121.4(2) ?
C17 C18 H18 . 119.3 ?
C13 C18 H18 . 119.3 ?

loop_
_geom_bond_atom_site_label_1
_geom_bond_atom_site_label_2
_geom_bond_site_symmetry_2
_geom_bond_distance
_geom_bond_publ_flag
Sn1 C3 . 2.113(3) y
Sn1 C2 . 2.118(2) y
Sn1 C1 . 2.124(2) y
Sn1 O1 . 2.152(2) y
Sn1 O2 2_645 2.454(2) y
Cl1 C10 . 1.745(2) y
Cl2 C16 . 1.745(2) y
O1 C4 . 1.277(3) y
O2 C4 . 1.233(3) y
O2 Sn1 2_655 2.454(2) ?
C1 H1A . 0.9800 ?
C1 H1B . 0.9800 ?
C1 H1C . 0.9800 ?
C2 H2A . 0.9800 ?
C2 H2B . 0.9800 ?
C2 H2C . 0.9800 ?
C3 H3C . 0.9800 ?
C3 H3B . 0.9800 ?
C3 H3A . 0.9800 ?
C4 C5 . 1.510(3) ?
C5 C6 . 1.341(3) ?
C5 C7 . 1.486(3) ?
C6 C13 . 1.472(3) ?
C6 H6 . 0.9500 ?
C7 C8 . 1.393(3) ?
C7 C12 . 1.398(3) ?
C8 C9 . 1.390(3) ?
C8 H8 . 0.9500 ?
C9 C10 . 1.382(4) ?
C9 H9 . 0.9500 ?
C10 C11 . 1.378(4) ?
C11 C12 . 1.393(3) ?
C11 H11 . 0.9500 ?
C12 H12 . 0.9500 ?
C13 C18 . 1.395(3) ?
C13 C14 . 1.400(3) ?
C14 C15 . 1.391(3) ?
C14 H14 . 0.9500 ?
C15 C16 . 1.381(4) ?
C15 H15 . 0.9500 ?
C16 C17 . 1.373(4) ?
C17 C18 . 1.390(3) ?
C17 H17 . 0.9500 ?
C18 H18 . 0.9500 ?

loop_
_geom_torsion_atom_site_label_1
_geom_torsion_atom_site_label_2
_geom_torsion_atom_site_label_3
_geom_torsion_atom_site_label_4
_geom_torsion
C3 Sn1 O1 C4 -87.1(3)
C2 Sn1 O1 C4 153.7(3)
C1 Sn1 O1 C4 35.3(3)
Sn1 O1 C4 O2 7.0(4)
Sn1 O1 C4 C5 -172.26(18)
O2 C4 C5 C6 174.1(2)
O1 C4 C5 C6 -6.6(3)
O2 C4 C5 C7 -6.1(3)
O1 C4 C5 C7 173.3(2)
C7 C5 C6 C13 -7.2(4)
C4 C5 C6 C13 172.7(2)
C6 C5 C7 C8 113.2(3)
C4 C5 C7 C8 -66.6(3)
C6 C5 C7 C12 -61.6(3)
C4 C5 C7 C12 118.6(2)
C12 C7 C8 C9 3.1(3)
C5 C7 C8 C9 -171.8(2)
C7 C8 C9 C10 -1.3(4)
C8 C9 C10 C11 -1.3(4)
C8 C9 C10 Cl1 177.46(18)
C9 C10 C11 C12 1.9(4)
Cl1 C10 C11 C12 -176.78(19)
C10 C11 C12 C7 -0.1(4)
C8 C7 C12 C11 -2.3(4)
C5 C7 C12 C11 172.6(2)
C5 C6 C13 C18 158.1(2)
C5 C6 C13 C14 -27.4(4)
C18 C13 C14 C15 -1.4(4)
C6 C13 C14 C15 -175.9(2)
C13 C14 C15 C16 0.6(4)
C14 C15 C16 C17 0.7(4)
C14 C15 C16 Cl2 -178.64(19)
C15 C16 C17 C18 -1.0(4)
Cl2 C16 C17 C18 178.3(2)
C16 C17 C18 C13 0.2(4)
C14 C13 C18 C17 1.1(4)
C6 C13 C18 C17 175.9(2)
